data_7012763
loop_
_publ_author_name
'Sergey P. Tunik'
'Igor O. Koshevoy'
'Anthony J. Po\"e'
'David H. Farrar'
'Ebbe Nordlander'
'Matti Haukka'
'Tapani A. Pakkanen'

_publ_section_title
;
 Chiral hexarhodium carbonyl clusters containing heterobidentate
 phosphine ligands; a structural and reactivity study
;
_journal_issue 12
_journal_name_full 'Dalton Trans.'
_journal_page_first 2457
_journal_page_last 2467
_journal_paper_doi 10.1039/b300951c
_journal_year 2003
_chemical_formula_sum 'C27 H9 O18 P Rh6'
_chemical_formula_weight 1269.77
_chemical_name_common Rh6(CO)15(P(C4H3O)3)
_chemical_name_systematic
; 
? 
;
_space_group_IT_number 14
_symmetry_cell_setting monoclinic
_symmetry_space_group_name_Hall '-P 2yn'
_symmetry_space_group_name_H-M 'P 1 21/n 1'
_atom_sites_solution_hydrogens geom
_atom_sites_solution_primary direct
_atom_sites_solution_secondary difmap
_audit_creation_method SHELXL-97
_cell_angle_alpha 90.00
_cell_angle_beta 103.297(2)
_cell_angle_gamma 90.00
_cell_formula_units_Z 4
_cell_length_a 9.8477(4)
_cell_length_b 34.1917(13)
_cell_length_c 10.2373(4)
_cell_measurement_reflns_used 12144
_cell_measurement_temperature 100(1)
_cell_measurement_theta_max 25.00
_cell_measurement_theta_min 2.78
_cell_volume 3354.6(2)
_computing_cell_refinement 'Denzo-SMN (Otwinowski & Minor, 1997)'
_computing_data_collection 'KappaCCD server software (Nonius, 1997)'
_computing_data_reduction 'Denzo-SMN (Otwinowski & Minor, 1997)'
_computing_molecular_graphics 'Bruker SHELXTL V5.1'
_computing_publication_material 'Bruker SHELXTL V5.1'
_computing_structure_refinement 'SHELXL-97 (Sheldrick, 1997)'
_computing_structure_solution 'SHELXS-97 (Sheldrick, 1990)'
_diffrn_ambient_temperature 100(1)
_diffrn_measured_fraction_theta_full 0.996
_diffrn_measured_fraction_theta_max 0.996
_diffrn_measurement_device_type 'Nonius Kappa-CCD'
_diffrn_measurement_method '\f scans and \w scans with \k offsets'
_diffrn_radiation_monochromator graphite
_diffrn_radiation_source 'fine-focus sealed tube'
_diffrn_radiation_type MoK\a
_diffrn_radiation_wavelength 0.71073
_diffrn_reflns_av_R_equivalents 0.0690
_diffrn_reflns_av_sigmaI/netI 0.1048
_diffrn_reflns_limit_h_max 11
_diffrn_reflns_limit_h_min -11
_diffrn_reflns_limit_k_max 40
_diffrn_reflns_limit_k_min -40
_diffrn_reflns_limit_l_max 11
_diffrn_reflns_limit_l_min -12
_diffrn_reflns_number 17296
_diffrn_reflns_theta_full 25.00
_diffrn_reflns_theta_max 25.00
_diffrn_reflns_theta_min 2.78
_exptl_absorpt_coefficient_mu 3.011
_exptl_absorpt_correction_T_max 0.8890
_exptl_absorpt_correction_T_min 0.6609
_exptl_absorpt_correction_type multi-scan
_exptl_absorpt_process_details 'Denzo-SMN (Otwinowski & Minor, 1997)'
_exptl_crystal_colour red
_exptl_crystal_density_diffrn 2.514
_exptl_crystal_density_method 'not measured'
_exptl_crystal_description needle
_exptl_crystal_F_000 2400
_exptl_crystal_size_max 0.15
_exptl_crystal_size_mid 0.05
_exptl_crystal_size_min 0.04
_refine_diff_density_max 0.906
_refine_diff_density_min -0.965
_refine_diff_density_rms 0.194
_refine_ls_extinction_coef 0.00002(7)
_refine_ls_extinction_expression Fc^*^=kFc[1+0.001xFc^2^\l^3^/sin(2\q)]^-1/4^
_refine_ls_extinction_method SHELXL
_refine_ls_goodness_of_fit_ref 1.022
_refine_ls_hydrogen_treatment constr
_refine_ls_matrix_type full
_refine_ls_number_parameters 470
_refine_ls_number_reflns 5899
_refine_ls_number_restraints 0
_refine_ls_restrained_S_all 1.022
_refine_ls_R_factor_all 0.0911
_refine_ls_R_factor_gt 0.0493
_refine_ls_shift/su_max 0.001
_refine_ls_shift/su_mean 0.000
_refine_ls_structure_factor_coef Fsqd
_refine_ls_weighting_details 'calc w=1/[\s^2^(Fo^2^)+(0.0130P)^2^+1.8282P] where P=(Fo^2^+2Fc^2^)/3'
_refine_ls_weighting_scheme calc
_refine_ls_wR_factor_gt 0.0874
_refine_ls_wR_factor_ref 0.1015
_reflns_number_gt 3989
_reflns_number_total 5899
_reflns_threshold_expression >2sigma(I)
_cod_data_source_file b300951c.txt
_cod_data_source_block structure_14
_cod_depositor_comments
;
The following automatic conversions were performed:
'_symmetry_cell_setting' value 'Monoclinic' changed to 'monoclinic'
according to '/home/saulius/struct/CIF-dictionaries/cif_core.dic'
dictionary named 'cif_core.dic' version 2.4.1 from 2010-06-29.

Automatic conversion script
Id: cif_fix_enum 1527 2010-12-29 10:47:43Z saulius 
;
_cod_original_sg_symbol_H-M P2(1)/n
_cod_database_code 7012763

loop_
_symmetry_equiv_pos_as_xyz
'x, y, z'
'-x+1/2, y+1/2, -z+1/2'
'-x, -y, -z'
'x-1/2, -y-1/2, z-1/2'

loop_
_atom_site_label
_atom_site_type_symbol
_atom_site_fract_x
_atom_site_fract_y
_atom_site_fract_z
_atom_site_U_iso_or_equiv
_atom_site_adp_type
_atom_site_occupancy
_atom_site_symmetry_multiplicity
_atom_site_calc_flag
_atom_site_refinement_flags
_atom_site_disorder_assembly
_atom_site_disorder_group
Rh10 Rh 0.49588(7) 0.380118(18) 0.15057(7) 0.02171(19) Uani 1 1 d . . .
Rh20 Rh 0.76946(7) 0.399632(19) 0.13580(7) 0.0256(2) Uani 1 1 d . . .
Rh21 Rh 0.59845(7) 0.455470(19) 0.21147(7) 0.0267(2) Uani 1 1 d . . .
Rh30 Rh 0.72690(7) 0.351248(19) 0.33648(7) 0.0240(2) Uani 1 1 d . . .
Rh31 Rh 0.55801(7) 0.407060(19) 0.41195(7) 0.0251(2) Uani 1 1 d . . .
Rh40 Rh 0.82600(7) 0.42614(2) 0.39616(7) 0.0291(2) Uani 1 1 d . . .
C10 C 0.5664(9) 0.4212(2) 0.0199(10) 0.029(2) Uani 1 1 d . . .
O10 O 0.5307(6) 0.43234(16) -0.0897(6) 0.0299(15) Uani 1 1 d . . .
C11 C 0.5021(9) 0.3472(3) 0.3260(8) 0.028(2) Uani 1 1 d . . .
O11 O 0.4367(6) 0.32236(17) 0.3633(5) 0.0303(15) Uani 1 1 d . . .
C20 C 0.9236(10) 0.3784(2) 0.3096(8) 0.027(2) Uani 1 1 d . . .
O20 O 1.0354(6) 0.36670(16) 0.3257(6) 0.0343(16) Uani 1 1 d . . .
C30 C 0.6542(9) 0.4652(3) 0.4286(10) 0.036(2) Uani 1 1 d . . .
O30 O 0.6539(6) 0.49176(18) 0.4963(6) 0.0404(17) Uani 1 1 d . . .
C40 C 0.3083(10) 0.3968(3) 0.1068(9) 0.035(2) Uani 1 1 d . . .
O40 O 0.1981(6) 0.40747(17) 0.0841(6) 0.0392(17) Uani 1 1 d . . .
C50 C 0.8094(10) 0.3625(3) 0.0097(10) 0.039(3) Uani 1 1 d . . .
O50 O 0.8430(8) 0.3425(2) -0.0630(7) 0.055(2) Uani 1 1 d . . .
C51 C 0.7694(10) 0.3037(3) 0.2586(9) 0.037(2) Uani 1 1 d . . .
O51 O 0.8073(7) 0.27557(17) 0.2191(6) 0.0382(17) Uani 1 1 d . . .
C60 C 0.8761(9) 0.4374(3) 0.0679(10) 0.035(2) Uani 1 1 d . . .
O60 O 0.9410(7) 0.45995(18) 0.0271(7) 0.054(2) Uani 1 1 d . . .
C61 C 0.7862(9) 0.3305(3) 0.5121(9) 0.035(2) Uani 1 1 d . . .
O61 O 0.8196(8) 0.3185(2) 0.6185(7) 0.059(2) Uani 1 1 d . . .
C70 C 0.4226(10) 0.4816(3) 0.1843(9) 0.031(2) Uani 1 1 d . . .
O70 O 0.3188(7) 0.49680(18) 0.1710(7) 0.0448(18) Uani 1 1 d . . .
C71 C 0.3714(10) 0.4228(3) 0.4043(8) 0.031(2) Uani 1 1 d . . .
O71 O 0.2589(7) 0.43059(17) 0.3995(6) 0.0385(16) Uani 1 1 d . . .
C80 C 0.6929(10) 0.5004(3) 0.1650(9) 0.034(2) Uani 1 1 d . . .
O80 O 0.7501(7) 0.52696(18) 0.1437(7) 0.0471(19) Uani 1 1 d . . .
C81 C 0.6020(10) 0.3951(3) 0.5976(10) 0.038(3) Uani 1 1 d . . .
O81 O 0.6339(7) 0.3880(2) 0.7103(7) 0.053(2) Uani 1 1 d . . .
C90 C 0.9513(10) 0.4661(3) 0.3702(9) 0.039(3) Uani 1 1 d . . .
O90 O 1.0263(7) 0.48998(19) 0.3532(7) 0.0480(19) Uani 1 1 d . . .
C91 C 0.9057(10) 0.4193(3) 0.5818(11) 0.039(3) Uani 1 1 d . . .
O91 O 0.9478(7) 0.4155(2) 0.6964(7) 0.058(2) Uani 1 1 d . . .
P1 P 0.4240(2) 0.32977(6) 0.0000(2) 0.0254(6) Uani 1 1 d . . .
C101 C 0.5272(9) 0.2880(2) -0.0194(9) 0.028(2) Uani 1 1 d . . .
C102 C 0.6170(11) 0.2789(3) -0.0952(10) 0.056(3) Uani 1 1 d . . .
H102 H 0.6467 0.2952 -0.1557 0.067 Uiso 1 1 calc R . .
C103 C 0.6593(12) 0.2381(4) -0.0636(11) 0.063(4) Uani 1 1 d . . .
H103 H 0.7160 0.2226 -0.1037 0.075 Uiso 1 1 calc R . .
C104 C 0.5987(12) 0.2282(3) 0.0343(16) 0.076(4) Uani 1 1 d . . .
H104 H 0.6106 0.2040 0.0769 0.091 Uiso 1 1 calc R . .
O105 O 0.5176(7) 0.2570(2) 0.0659(8) 0.064(2) Uani 1 1 d . . .
C111 C 0.3722(9) 0.3451(2) -0.1694(8) 0.029(2) Uani 1 1 d . . .
C112 C 0.3664(10) 0.3294(3) -0.2933(9) 0.044(3) Uani 1 1 d . . .
H112 H 0.4050 0.3056 -0.3100 0.053 Uiso 1 1 calc R . .
C113 C 0.2928(10) 0.3551(3) -0.3909(9) 0.039(3) Uani 1 1 d . . .
H113 H 0.2692 0.3514 -0.4834 0.047 Uiso 1 1 calc R . .
C114 C 0.2635(10) 0.3862(3) -0.3230(10) 0.043(3) Uani 1 1 d . . .
H114 H 0.2201 0.4087 -0.3630 0.052 Uiso 1 1 calc R . .
O115 O 0.3047(7) 0.38077(17) -0.1889(6) 0.0416(17) Uani 1 1 d . . .
C121 C 0.2699(9) 0.3057(2) 0.0216(9) 0.030(2) Uani 1 1 d . . .
C122 C 0.1888(10) 0.3060(3) 0.1103(9) 0.038(2) Uani 1 1 d . . .
H122 H 0.2010 0.3217 0.1863 0.045 Uiso 1 1 calc R . .
C123 C 0.0817(10) 0.2783(3) 0.0678(10) 0.044(3) Uani 1 1 d . . .
H123 H 0.0120 0.2721 0.1121 0.052 Uiso 1 1 calc R . .
C124 C 0.0971(10) 0.2629(3) -0.0443(11) 0.050(3) Uani 1 1 d . . .
H124 H 0.0383 0.2443 -0.0940 0.060 Uiso 1 1 calc R . .
O125 O 0.2132(7) 0.27834(18) -0.0781(6) 0.0473(19) Uani 1 1 d . . .

loop_
_atom_site_aniso_label
_atom_site_aniso_U_11
_atom_site_aniso_U_22
_atom_site_aniso_U_33
_atom_site_aniso_U_23
_atom_site_aniso_U_13
_atom_site_aniso_U_12
Rh10 0.0194(4) 0.0203(4) 0.0241(4) -0.0009(3) 0.0023(3) 0.0013(3)
Rh20 0.0208(4) 0.0226(4) 0.0331(4) 0.0003(3) 0.0055(3) 0.0021(3)
Rh21 0.0225(4) 0.0185(4) 0.0381(5) -0.0006(3) 0.0047(3) 0.0017(3)
Rh30 0.0224(4) 0.0220(4) 0.0259(4) -0.0008(3) 0.0019(3) 0.0038(3)
Rh31 0.0218(4) 0.0250(4) 0.0274(4) -0.0044(3) 0.0031(3) 0.0032(3)
Rh40 0.0201(4) 0.0264(4) 0.0379(5) -0.0073(3) 0.0002(3) 0.0004(3)
C10 0.031(6) 0.019(5) 0.041(6) -0.002(5) 0.018(5) 0.003(4)
O10 0.029(4) 0.029(4) 0.033(4) 0.005(3) 0.010(3) 0.001(3)
C11 0.022(5) 0.035(6) 0.029(5) -0.003(4) 0.010(4) 0.008(4)
O11 0.029(4) 0.034(4) 0.029(4) -0.001(3) 0.010(3) 0.007(3)
C20 0.038(6) 0.020(5) 0.021(5) -0.008(4) 0.001(5) -0.008(4)
O20 0.025(4) 0.033(4) 0.043(4) -0.007(3) 0.005(3) 0.007(3)
C30 0.030(6) 0.019(5) 0.053(7) 0.002(5) -0.001(5) -0.002(4)
O30 0.036(4) 0.033(4) 0.047(4) -0.022(3) -0.001(3) 0.003(3)
C40 0.034(6) 0.032(6) 0.033(6) -0.008(5) -0.003(5) -0.001(5)
O40 0.013(4) 0.045(4) 0.054(4) -0.001(3) -0.004(3) 0.005(3)
C50 0.044(7) 0.023(5) 0.048(7) 0.010(5) 0.007(5) 0.012(5)
O50 0.069(6) 0.047(5) 0.049(5) -0.007(4) 0.015(4) 0.018(4)
C51 0.038(7) 0.042(6) 0.028(6) 0.002(5) 0.000(5) -0.006(5)
O51 0.047(5) 0.025(4) 0.041(4) 0.001(3) 0.007(3) 0.007(3)
C60 0.021(5) 0.024(5) 0.060(7) 0.008(5) 0.010(5) 0.001(4)
O60 0.037(5) 0.038(4) 0.092(6) 0.011(4) 0.029(4) 0.003(3)
C61 0.032(6) 0.039(6) 0.027(6) -0.011(5) -0.006(5) 0.010(5)
O61 0.074(6) 0.067(5) 0.033(4) -0.003(4) 0.005(4) 0.023(4)
C70 0.030(6) 0.032(6) 0.028(5) 0.000(4) 0.002(5) -0.005(5)
O70 0.030(4) 0.038(4) 0.069(5) 0.012(4) 0.016(4) 0.008(3)
C71 0.036(6) 0.031(6) 0.024(5) -0.006(4) 0.003(5) -0.006(5)
O71 0.025(4) 0.032(4) 0.061(5) -0.006(3) 0.014(3) 0.002(3)
C80 0.027(6) 0.022(5) 0.051(6) 0.000(5) 0.002(5) 0.007(4)
O80 0.033(4) 0.025(4) 0.082(5) 0.007(4) 0.011(4) -0.001(3)
C81 0.029(6) 0.045(6) 0.038(6) -0.003(5) 0.003(5) 0.018(5)
O81 0.039(5) 0.077(5) 0.040(4) 0.006(4) 0.005(4) 0.020(4)
C90 0.037(6) 0.031(6) 0.050(7) -0.016(5) 0.010(5) 0.006(5)
O90 0.025(4) 0.043(4) 0.071(5) -0.001(4) 0.001(4) -0.009(3)
C91 0.028(6) 0.042(6) 0.046(7) -0.013(5) 0.005(5) -0.001(5)
O91 0.047(5) 0.078(6) 0.043(5) -0.006(4) 0.000(4) 0.008(4)
P1 0.0250(14) 0.0219(13) 0.0287(14) -0.0002(11) 0.0052(11) 0.0002(11)
C101 0.028(6) 0.019(5) 0.035(6) -0.006(4) 0.001(5) -0.008(4)
C102 0.051(8) 0.083(9) 0.034(6) 0.004(6) 0.009(6) 0.025(7)
C103 0.037(8) 0.087(10) 0.054(8) -0.041(7) -0.011(6) 0.030(7)
C104 0.051(9) 0.028(7) 0.142(14) -0.018(8) 0.006(9) 0.012(6)
O105 0.049(5) 0.043(5) 0.099(6) 0.010(4) 0.014(4) 0.012(4)
C111 0.026(5) 0.034(5) 0.027(5) 0.006(5) 0.008(4) 0.002(4)
C112 0.051(7) 0.047(6) 0.035(6) -0.005(5) 0.008(5) -0.016(5)
C113 0.038(6) 0.041(6) 0.031(6) 0.004(5) -0.008(5) -0.012(5)
C114 0.035(6) 0.050(7) 0.041(7) 0.014(6) 0.001(5) 0.000(5)
O115 0.043(4) 0.044(4) 0.037(4) 0.009(3) 0.009(3) 0.019(3)
C121 0.023(5) 0.035(6) 0.036(6) -0.010(5) 0.014(4) -0.012(4)
C122 0.028(6) 0.042(6) 0.044(6) -0.005(5) 0.010(5) 0.000(5)
C123 0.040(7) 0.041(6) 0.053(7) 0.006(6) 0.018(6) -0.005(5)
C124 0.034(7) 0.038(6) 0.079(9) -0.013(6) 0.014(6) -0.021(5)
O125 0.041(5) 0.044(4) 0.060(5) -0.029(4) 0.018(4) -0.021(3)

loop_
_atom_type_symbol
_atom_type_description
_atom_type_scat_dispersion_real
_atom_type_scat_dispersion_imag
_atom_type_scat_source
C C 0.0033 0.0016 'International Tables Vol C Tables 4.2.6.8 and 6.1.1.4'
H H 0.0000 0.0000 'International Tables Vol C Tables 4.2.6.8 and 6.1.1.4'
O O 0.0106 0.0060 'International Tables Vol C Tables 4.2.6.8 and 6.1.1.4'
P P 0.1023 0.0942 'International Tables Vol C Tables 4.2.6.8 and 6.1.1.4'
Rh Rh -1.1178 0.9187 'International Tables Vol C Tables 4.2.6.8 and 6.1.1.4'

loop_
_geom_angle_atom_site_label_1
_geom_angle_atom_site_label_2
_geom_angle_atom_site_label_3
_geom_angle
_geom_angle_site_symmetry_1
_geom_angle_site_symmetry_3
_geom_angle_publ_flag
C40 Rh10 C11 101.5(4) . . ?
C40 Rh10 C10 95.3(4) . . ?
C11 Rh10 C10 157.5(3) . . ?
C40 Rh10 P1 86.2(3) . . ?
C11 Rh10 P1 96.6(2) . . ?
C10 Rh10 P1 99.5(2) . . ?
C40 Rh10 Rh31 96.7(3) . . ?
C11 Rh10 Rh31 52.9(2) . . ?
C10 Rh10 Rh31 110.6(2) . . ?
P1 Rh10 Rh31 149.36(6) . . ?
C40 Rh10 Rh21 93.4(3) . . ?
C11 Rh10 Rh21 111.4(2) . . ?
C10 Rh10 Rh21 52.1(2) . . ?
P1 Rh10 Rh21 151.43(6) . . ?
Rh31 Rh10 Rh21 59.10(2) . . ?
C40 Rh10 Rh30 150.4(3) . . ?
C11 Rh10 Rh30 51.0(2) . . ?
C10 Rh10 Rh30 108.9(2) . . ?
P1 Rh10 Rh30 105.56(6) . . ?
Rh31 Rh10 Rh30 59.53(2) . . ?
Rh21 Rh10 Rh30 88.72(3) . . ?
C40 Rh10 Rh20 144.4(3) . . ?
C11 Rh10 Rh20 109.4(2) . . ?
C10 Rh10 Rh20 50.6(2) . . ?
P1 Rh10 Rh20 106.93(6) . . ?
Rh31 Rh10 Rh20 88.37(3) . . ?
Rh21 Rh10 Rh20 59.34(2) . . ?
Rh30 Rh10 Rh20 58.65(2) . . ?
C60 Rh20 C50 89.2(4) . . ?
C60 Rh20 C20 100.7(4) . . ?
C50 Rh20 C20 96.8(4) . . ?
C60 Rh20 C10 94.9(3) . . ?
C50 Rh20 C10 99.2(4) . . ?
C20 Rh20 C10 157.8(3) . . ?
C60 Rh20 Rh30 151.5(3) . . ?
C50 Rh20 Rh30 101.3(3) . . ?
C20 Rh20 Rh30 52.1(2) . . ?
C10 Rh20 Rh30 109.2(2) . . ?
C60 Rh20 Rh40 97.2(3) . . ?
C50 Rh20 Rh40 147.7(3) . . ?
C20 Rh20 Rh40 51.0(2) . . ?
C10 Rh20 Rh40 111.6(2) . . ?
Rh30 Rh20 Rh40 60.29(2) . . ?
C60 Rh20 Rh21 93.3(3) . . ?
C50 Rh20 Rh21 151.3(3) . . ?
C20 Rh20 Rh21 110.8(2) . . ?
C10 Rh20 Rh21 52.1(2) . . ?
Rh30 Rh20 Rh21 89.93(3) . . ?
Rh40 Rh20 Rh21 60.16(2) . . ?
C60 Rh20 Rh10 143.1(3) . . ?
C50 Rh20 Rh10 103.1(3) . . ?
C20 Rh20 Rh10 111.9(2) . . ?
C10 Rh20 Rh10 49.2(2) . . ?
Rh30 Rh20 Rh10 60.24(2) . . ?
Rh40 Rh20 Rh10 90.51(3) . . ?
Rh21 Rh20 Rh10 59.83(2) . . ?
C70 Rh21 C80 93.7(4) . . ?
C70 Rh21 C30 94.8(4) . . ?
C80 Rh21 C30 96.2(4) . . ?
C70 Rh21 C10 100.1(3) . . ?
C80 Rh21 C10 100.4(4) . . ?
C30 Rh21 C10 156.8(3) . . ?
C70 Rh21 Rh31 96.2(3) . . ?
C80 Rh21 Rh31 146.7(3) . . ?
C30 Rh21 Rh31 51.4(2) . . ?
C10 Rh21 Rh31 108.9(2) . . ?
C70 Rh21 Rh40 146.4(3) . . ?
C80 Rh21 Rh40 95.6(3) . . ?
C30 Rh21 Rh40 52.2(2) . . ?
C10 Rh21 Rh40 109.7(2) . . ?
Rh31 Rh21 Rh40 60.18(3) . . ?
C70 Rh21 Rh20 150.4(3) . . ?
C80 Rh21 Rh20 97.0(3) . . ?
C30 Rh21 Rh20 111.2(2) . . ?
C10 Rh21 Rh20 50.8(2) . . ?
Rh31 Rh21 Rh20 89.75(3) . . ?
Rh40 Rh21 Rh20 59.51(2) . . ?
C70 Rh21 Rh10 97.5(3) . . ?
C80 Rh21 Rh10 149.3(3) . . ?
C30 Rh21 Rh10 111.2(2) . . ?
C10 Rh21 Rh10 49.5(2) . . ?
Rh31 Rh21 Rh10 60.03(2) . . ?
Rh40 Rh21 Rh10 90.73(3) . . ?
Rh20 Rh21 Rh10 60.83(2) . . ?
C61 Rh30 C51 91.6(4) . . ?
C61 Rh30 C11 96.3(4) . . ?
C51 Rh30 C11 104.0(4) . . ?
C61 Rh30 C20 100.8(4) . . ?
C51 Rh30 C20 91.4(4) . . ?
C11 Rh30 C20 156.7(3) . . ?
C61 Rh30 Rh20 150.3(3) . . ?
C51 Rh30 Rh20 96.6(3) . . ?
C11 Rh30 Rh20 109.1(2) . . ?
C20 Rh30 Rh20 50.8(2) . . ?
C61 Rh30 Rh31 93.9(3) . . ?
C51 Rh30 Rh31 156.3(3) . . ?
C11 Rh30 Rh31 52.5(2) . . ?
C20 Rh30 Rh31 110.2(2) . . ?
Rh20 Rh30 Rh31 89.91(3) . . ?
C61 Rh30 Rh40 97.0(3) . . ?
C51 Rh30 Rh40 141.9(3) . . ?
C11 Rh30 Rh40 111.8(2) . . ?
C20 Rh30 Rh40 50.6(2) . . ?
Rh20 Rh30 Rh40 59.93(2) . . ?
Rh31 Rh30 Rh40 60.05(2) . . ?
C61 Rh30 Rh10 143.6(3) . . ?
C51 Rh30 Rh10 103.9(3) . . ?
C11 Rh30 Rh10 48.3(2) . . ?
C20 Rh30 Rh10 111.4(2) . . ?
Rh20 Rh30 Rh10 61.11(2) . . ?
Rh31 Rh30 Rh10 59.74(2) . . ?
Rh40 Rh30 Rh10 90.81(3) . . ?
C81 Rh31 C71 95.6(4) . . ?
C81 Rh31 C30 97.0(4) . . ?
C71 Rh31 C30 98.2(3) . . ?
C81 Rh31 C11 100.1(4) . . ?
C71 Rh31 C11 95.4(3) . . ?
C30 Rh31 C11 156.9(4) . . ?
C81 Rh31 Rh21 147.6(3) . . ?
C71 Rh31 Rh21 96.0(3) . . ?
C30 Rh31 Rh21 51.3(3) . . ?
C11 Rh31 Rh21 108.8(2) . . ?
C81 Rh31 Rh30 96.8(3) . . ?
C71 Rh31 Rh30 145.6(2) . . ?
C30 Rh31 Rh30 111.8(3) . . ?
C11 Rh31 Rh30 50.8(2) . . ?
Rh21 Rh31 Rh30 90.42(3) . . ?
C81 Rh31 Rh40 96.3(3) . . ?
C71 Rh31 Rh40 149.4(3) . . ?
C30 Rh31 Rh40 52.3(2) . . ?
C11 Rh31 Rh40 110.1(2) . . ?
Rh21 Rh31 Rh40 60.45(3) . . ?
Rh30 Rh31 Rh40 60.02(2) . . ?
C81 Rh31 Rh10 148.1(3) . . ?
C71 Rh31 Rh10 93.3(2) . . ?
C30 Rh31 Rh10 111.9(3) . . ?
C11 Rh31 Rh10 48.5(2) . . ?
Rh21 Rh31 Rh10 60.87(2) . . ?
Rh30 Rh31 Rh10 60.73(2) . . ?
Rh40 Rh31 Rh10 91.37(3) . . ?
C91 Rh40 C90 95.5(4) . . ?
C91 Rh40 C20 101.3(4) . . ?
C90 Rh40 C20 96.9(4) . . ?
C91 Rh40 C30 94.4(4) . . ?
C90 Rh40 C30 97.4(3) . . ?
C20 Rh40 C30 157.6(3) . . ?
C91 Rh40 Rh20 151.2(3) . . ?
C90 Rh40 Rh20 95.4(3) . . ?
C20 Rh40 Rh20 50.9(2) . . ?
C30 Rh40 Rh20 110.4(2) . . ?
C91 Rh40 Rh30 98.7(3) . . ?
C90 Rh40 Rh30 147.6(3) . . ?
C20 Rh40 Rh30 51.9(2) . . ?
C30 Rh40 Rh30 110.2(2) . . ?
Rh20 Rh40 Rh30 59.78(2) . . ?
C91 Rh40 Rh31 95.4(3) . . ?
C90 Rh40 Rh31 147.0(3) . . ?
C20 Rh40 Rh31 111.3(2) . . ?
C30 Rh40 Rh31 50.7(2) . . ?
Rh20 Rh40 Rh31 89.75(3) . . ?
Rh30 Rh40 Rh31 59.94(2) . . ?
C91 Rh40 Rh21 144.4(3) . . ?
C90 Rh40 Rh21 95.4(3) . . ?
C20 Rh40 Rh21 110.9(2) . . ?
C30 Rh40 Rh21 50.5(2) . . ?
Rh20 Rh40 Rh21 60.34(2) . . ?
Rh30 Rh40 Rh21 89.74(3) . . ?
Rh31 Rh40 Rh21 59.36(2) . . ?
O10 C10 Rh10 138.0(7) . . ?
O10 C10 Rh20 131.7(7) . . ?
Rh10 C10 Rh20 80.2(3) . . ?
O10 C10 Rh21 128.7(6) . . ?
Rh10 C10 Rh21 78.4(3) . . ?
Rh20 C10 Rh21 77.1(3) . . ?
O11 C11 Rh10 138.5(7) . . ?
O11 C11 Rh30 130.4(7) . . ?
Rh10 C11 Rh30 80.7(3) . . ?
O11 C11 Rh31 129.1(6) . . ?
Rh10 C11 Rh31 78.7(3) . . ?
Rh30 C11 Rh31 76.7(3) . . ?
O20 C20 Rh20 134.3(7) . . ?
O20 C20 Rh40 134.5(7) . . ?
Rh20 C20 Rh40 78.1(3) . . ?
O20 C20 Rh30 132.2(7) . . ?
Rh20 C20 Rh30 77.1(3) . . ?
Rh40 C20 Rh30 77.6(3) . . ?
O30 C30 Rh21 134.5(7) . . ?
O30 C30 Rh31 135.0(8) . . ?
Rh21 C30 Rh31 77.3(3) . . ?
O30 C30 Rh40 132.2(7) . . ?
Rh21 C30 Rh40 77.3(3) . . ?
Rh31 C30 Rh40 77.0(3) . . ?
O40 C40 Rh10 177.8(8) . . ?
O50 C50 Rh20 174.1(10) . . ?
O51 C51 Rh30 173.6(8) . . ?
O60 C60 Rh20 179.6(8) . . ?
O61 C61 Rh30 178.5(9) . . ?
O70 C70 Rh21 178.6(8) . . ?
O71 C71 Rh31 177.2(8) . . ?
O80 C80 Rh21 177.0(9) . . ?
O81 C81 Rh31 177.4(9) . . ?
O90 C90 Rh40 179.3(9) . . ?
O91 C91 Rh40 176.6(9) . . ?
C111 P1 C121 101.3(4) . . ?
C111 P1 C101 99.8(4) . . ?
C121 P1 C101 99.6(4) . . ?
C111 P1 Rh10 114.0(3) . . ?
C121 P1 Rh10 113.6(3) . . ?
C101 P1 Rh10 125.0(3) . . ?
C102 C101 O105 109.6(8) . . ?
C102 C101 P1 135.8(8) . . ?
O105 C101 P1 114.6(7) . . ?
C101 C102 C103 106.5(10) . . ?
C104 C103 C102 104.7(10) . . ?
C103 C104 O105 112.9(11) . . ?
C104 O105 C101 106.0(9) . . ?
C112 C111 O115 107.3(8) . . ?
C112 C111 P1 137.2(8) . . ?
O115 C111 P1 115.1(6) . . ?
C111 C112 C113 108.6(9) . . ?
C114 C113 C112 105.4(9) . . ?
C113 C114 O115 111.7(9) . . ?
C114 O115 C111 106.8(7) . . ?
C122 C121 O125 107.4(8) . . ?
C122 C121 P1 137.4(7) . . ?
O125 C121 P1 115.2(6) . . ?
C121 C122 C123 107.8(9) . . ?
C124 C123 C122 108.2(9) . . ?
C123 C124 O125 109.8(9) . . ?
C124 O125 C121 106.7(7) . . ?

loop_
_geom_bond_atom_site_label_1
_geom_bond_atom_site_label_2
_geom_bond_distance
_geom_bond_site_symmetry_2
_geom_bond_publ_flag
Rh10 C40 1.886(10) . ?
Rh10 C11 2.109(9) . ?
Rh10 C10 2.162(9) . ?
Rh10 P1 2.311(2) . ?
Rh10 Rh31 2.7622(9) . ?
Rh10 Rh21 2.7852(9) . ?
Rh10 Rh30 2.7894(9) . ?
Rh10 Rh20 2.8132(9) . ?
Rh20 C60 1.894(9) . ?
Rh20 C50 1.914(10) . ?
Rh20 C20 2.180(9) . ?
Rh20 C10 2.204(9) . ?
Rh20 Rh30 2.7439(10) . ?
Rh20 Rh40 2.7483(10) . ?
Rh20 Rh21 2.7715(9) . ?
Rh21 C70 1.911(10) . ?
Rh21 C80 1.911(10) . ?
Rh21 C30 2.189(10) . ?
Rh21 C10 2.243(9) . ?
Rh21 Rh31 2.7361(10) . ?
Rh21 Rh40 2.7665(10) . ?
Rh30 C61 1.896(10) . ?
Rh30 C51 1.900(10) . ?
Rh30 C11 2.196(9) . ?
Rh30 C20 2.222(9) . ?
Rh30 Rh31 2.7561(9) . ?
Rh30 Rh40 2.7582(9) . ?
Rh31 C81 1.894(10) . ?
Rh31 C71 1.899(10) . ?
Rh31 C30 2.191(9) . ?
Rh31 C11 2.247(9) . ?
Rh31 Rh40 2.7591(10) . ?
Rh40 C91 1.896(11) . ?
Rh40 C90 1.899(10) . ?
Rh40 C20 2.182(9) . ?
Rh40 C30 2.239(10) . ?
C10 O10 1.160(9) . ?
C11 O11 1.181(9) . ?
C20 O20 1.148(10) . ?
C30 O30 1.143(9) . ?
C40 O40 1.118(9) . ?
C50 O50 1.116(10) . ?
C51 O51 1.139(10) . ?
C60 O60 1.140(9) . ?
C61 O61 1.139(9) . ?
C70 O70 1.127(9) . ?
C71 O71 1.130(10) . ?
C80 O80 1.117(10) . ?
C81 O81 1.150(10) . ?
C90 O90 1.142(10) . ?
C91 O91 1.159(10) . ?
P1 C111 1.771(9) . ?
P1 C121 1.784(9) . ?
P1 C101 1.789(9) . ?
C101 C102 1.340(12) . ?
C101 O105 1.393(10) . ?
C102 C103 1.473(14) . ?
C103 C104 1.323(16) . ?
C104 O105 1.353(12) . ?
C111 C112 1.367(11) . ?
C111 O115 1.381(9) . ?
C112 C113 1.401(12) . ?
C113 C114 1.337(12) . ?
C114 O115 1.351(10) . ?
C121 C122 1.340(11) . ?
C121 O125 1.402(10) . ?
C122 C123 1.411(12) . ?
C123 C124 1.302(12) . ?
C124 O125 1.374(10) . ?
